data_7706892
loop_
_publ_author_name
'Pischedda, Sara'
'Stoccoro, Sergio'
'Zucca, Antonio'
'Sciortino, Giuseppe'
'Ortu, Fabrizio'
'Clarkson, Guy J.'

_publ_section_title
;
 Synthesis and characterization of new Pd(ii) and Pt(ii) complexes with
 3-substituted 1-(2-pyridyl)imidazo[1,5-a]pyridine ligands.
;
_journal_issue 14
_journal_name_full 'Dalton transactions (Cambridge, England : 2003)'
_journal_page_first 4859
_journal_page_last 4873
_journal_paper_doi 10.1039/d1dt00546d
_journal_volume 50
_journal_year 2021
_chemical_formula_moiety 'C18 H13 Cl2 N3 Pt'
_chemical_formula_sum 'C18 H13 Cl2 N3 Pt'
_chemical_formula_weight 537.30
_space_group_crystal_system monoclinic
_space_group_IT_number 14
_space_group_name_Hall '-P 2yn'
_space_group_name_H-M_alt 'P 1 21/n 1'
_atom_sites_solution_hydrogens geom
_atom_sites_solution_primary direct
_atom_sites_solution_secondary difmap
_audit_creation_date 2021-01-05
_audit_creation_method
;
Olex2 1.2
(compiled 2018.05.29 svn.r3510 for OlexSys, GUI svn.r5506)
;
_audit_update_record
;
2021-02-06 deposited with the CCDC.	2021-03-17 downloaded from the CCDC.
;
_cell_angle_alpha 90
_cell_angle_beta 103.1359(19)
_cell_angle_gamma 90
_cell_formula_units_Z 4
_cell_length_a 7.48068(13)
_cell_length_b 18.9967(3)
_cell_length_c 11.6695(2)
_cell_measurement_reflns_used 11511
_cell_measurement_temperature 150(2)
_cell_measurement_theta_max 30.4920
_cell_measurement_theta_min 2.7910
_cell_volume 1614.94(5)
_computing_cell_refinement
'CrysAlisPro, Agilent Technologies, Version 1.171.37.35 (release 13-08-2014 CrysAlis171 .NET) (compiled Aug 13 2014,18:06:01)'
_computing_data_collection
'CrysAlisPro, Agilent Technologies, Version 1.171.37.35 (release 13-08-2014 CrysAlis171 .NET) (compiled Aug 13 2014,18:06:01)'
_computing_data_reduction
'CrysAlisPro, Agilent Technologies, Version 1.171.37.35 (release 13-08-2014 CrysAlis171 .NET) (compiled Aug 13 2014,18:06:01)'
_computing_molecular_graphics 'Olex2 (Dolomanov et al., 2009)'
_computing_publication_material 'Olex2 (Dolomanov et al., 2009)'
_computing_structure_refinement 'ShelXL (Sheldrick, 2015)'
_computing_structure_solution 'ShelXT (Sheldrick, 2015)'
_diffrn_ambient_temperature 150(2)
_diffrn_detector 'CCD plate'
_diffrn_detector_area_resol_mean 10.2833
_diffrn_detector_type Ruby
_diffrn_measured_fraction_theta_full 0.999
_diffrn_measured_fraction_theta_max 0.919
_diffrn_measurement_details
'#__ type_ start__ end____ width___ exp.time_ 1 omega -19.00 89.00 1.0000 12.5000 omega____ theta____ kappa____ phi______ frames - 13.2579 77.0000 120.0000 108 #__ type_ start__ end____ width___ exp.time_ 2 omega -19.00 89.00 1.0000 12.5000 omega____ theta____ kappa____ phi______ frames - 13.2579 77.0000 -120.0000 108 #__ type_ start__ end____ width___ exp.time_ 3 omega -47.00 62.00 1.0000 12.5000 omega____ theta____ kappa____ phi______ frames - -14.1954 77.0000 -30.0000 109 #__ type_ start__ end____ width___ exp.time_ 4 omega -11.00 47.00 1.0000 12.5000 omega____ theta____ kappa____ phi______ frames - 13.2579 38.0000 30.0000 58 #__ type_ start__ end____ width___ exp.time_ 5 omega 32.00 100.00 1.0000 12.5000 omega____ theta____ kappa____ phi______ frames - 13.2579 -178.0000 -90.0000 68'
_diffrn_measurement_device 'four-circle diffractometer'
_diffrn_measurement_device_type 'Xcalibur, Ruby, Gemini'
_diffrn_measurement_method '\w scans'
_diffrn_orient_matrix_UB_11 -0.0027349000
_diffrn_orient_matrix_UB_12 -0.0276961000
_diffrn_orient_matrix_UB_13 -0.0411246000
_diffrn_orient_matrix_UB_21 -0.0236194000
_diffrn_orient_matrix_UB_22 0.0244689000
_diffrn_orient_matrix_UB_23 -0.0469262000
_diffrn_orient_matrix_UB_31 0.0944140000
_diffrn_orient_matrix_UB_32 0.0053200000
_diffrn_orient_matrix_UB_33 0.0017029000
_diffrn_radiation_monochromator graphite
_diffrn_radiation_probe x-ray
_diffrn_radiation_type MoK\a
_diffrn_radiation_wavelength 0.71073
_diffrn_reflns_av_R_equivalents 0.0392
_diffrn_reflns_av_unetI/netI 0.0346
_diffrn_reflns_Laue_measured_fraction_full 0.999
_diffrn_reflns_Laue_measured_fraction_max 0.919
_diffrn_reflns_limit_h_max 10
_diffrn_reflns_limit_h_min -10
_diffrn_reflns_limit_k_max 26
_diffrn_reflns_limit_k_min -27
_diffrn_reflns_limit_l_max 16
_diffrn_reflns_limit_l_min -16
_diffrn_reflns_number 21290
_diffrn_reflns_point_group_measured_fraction_full 0.999
_diffrn_reflns_point_group_measured_fraction_max 0.919
_diffrn_reflns_theta_full 25.242
_diffrn_reflns_theta_max 30.687
_diffrn_reflns_theta_min 2.995
_diffrn_source 'Enhance (Mo) X-ray Source'
_exptl_absorpt_coefficient_mu 9.023
_exptl_absorpt_correction_T_max 1.00000
_exptl_absorpt_correction_T_min 0.44037
_exptl_absorpt_correction_type multi-scan
_exptl_absorpt_process_details
'CrysAlisPro, Agilent Technologies, Version 1.171.37.35 (release 13-08-2014 CrysAlis171 .NET) (compiled Aug 13 2014,18:06:01) Empirical absorption correction using spherical harmonics, implemented in SCALE3 ABSPACK scaling algorithm. Empirical absorption correction using spherical harmonics, implemented in SCALE3 ABSPACK scaling algorithm.'
_exptl_crystal_colour yellow
_exptl_crystal_colour_primary yellow
_exptl_crystal_density_diffrn 2.210
_exptl_crystal_description block
_exptl_crystal_F_000 1016
_exptl_crystal_size_max 0.25
_exptl_crystal_size_mid 0.1
_exptl_crystal_size_min 0.04
_refine_diff_density_max 1.005
_refine_diff_density_min -0.847
_refine_diff_density_rms 0.140
_refine_ls_extinction_method none
_refine_ls_goodness_of_fit_ref 1.040
_refine_ls_hydrogen_treatment constr
_refine_ls_matrix_type full
_refine_ls_number_parameters 217
_refine_ls_number_reflns 4607
_refine_ls_number_restraints 0
_refine_ls_restrained_S_all 1.040
_refine_ls_R_factor_all 0.0308
_refine_ls_R_factor_gt 0.0227
_refine_ls_shift/su_max 0.002
_refine_ls_shift/su_mean 0.000
_refine_ls_structure_factor_coef Fsqd
_refine_ls_weighting_details 'w=1/[\s^2^(Fo^2^)+(0.0175P)^2^+0.3442P] where P=(Fo^2^+2Fc^2^)/3'
_refine_ls_weighting_scheme calc
_refine_ls_wR_factor_gt 0.0436
_refine_ls_wR_factor_ref 0.0464
_reflns_Friedel_coverage 0.000
_reflns_number_gt 3974
_reflns_number_total 4607
_reflns_threshold_expression 'I > 2\s(I)'
_cod_data_source_file d1dt00546d2.cif
_cod_data_source_block 5
_cod_depositor_comments 'Adding full bibliography for 7706891--7706895.cif.'
_cod_database_code 7706892
_shelx_shelxl_version_number 2018/3
_chemical_oxdiff_formula 'C20 H20 N2 Cl2 Pt'
_shelx_space_group_comment
;
The symmetry employed for this shelxl refinement is uniquely defined
by the following loop, which should always be used as a source of
symmetry information in preference to the above space-group names.
They are only intended as comments.
;
_reflns_odcompleteness_completeness 99.90
_reflns_odcompleteness_iscentric 1
_reflns_odcompleteness_theta 28.02
_olex2_refinement_description
;
1. Fixed Uiso
 At 1.2 times of:
  All C(H) groups
2.a Aromatic/amide H refined with riding coordinates:
 C1(H1), C2(H2), C3(H3), C4(H4), C8(H8), C9(H9), C10(H10), C11(H11), C18(H18),
 C17(H17), C16(H16), C15(H15), C14(H14)
;
_olex2_submission_special_instructions 'No special instructions were received'

loop_
_space_group_symop_operation_xyz
'x, y, z'
'-x+1/2, y+1/2, -z+1/2'
'-x, -y, -z'
'x-1/2, -y-1/2, z-1/2'

loop_
_atom_site_label
_atom_site_type_symbol
_atom_site_fract_x
_atom_site_fract_y
_atom_site_fract_z
_atom_site_U_iso_or_equiv
_atom_site_adp_type
_atom_site_occupancy
_atom_site_site_symmetry_order
_atom_site_calc_flag
_atom_site_refinement_flags_posn
_atom_site_refinement_flags_adp
_atom_site_refinement_flags_occupancy
_atom_site_disorder_assembly
_atom_site_disorder_group
Pt1 Pt 0.69370(2) 0.58464(2) 0.65525(2) 0.01561(4) Uani 1 1 d . . . . .
Cl1 Cl 0.62672(11) 0.54838(4) 0.82787(7) 0.02895(17) Uani 1 1 d . . . . .
N1 N 0.7262(3) 0.48588(12) 0.5990(2) 0.0179(5) Uani 1 1 d . . . . .
Cl2 Cl 0.64821(10) 0.69760(4) 0.71013(7) 0.02426(16) Uani 1 1 d . . . . .
C1 C 0.7181(4) 0.42657(16) 0.6618(3) 0.0247(7) Uani 1 1 d . . . . .
H1 H 0.700757 0.430540 0.739672 0.030 Uiso 1 1 calc R . . . .
C2 C 0.7343(4) 0.36039(15) 0.6161(3) 0.0262(7) Uani 1 1 d . . . . .
H2 H 0.729404 0.319480 0.662088 0.031 Uiso 1 1 calc R . . . .
C3 C 0.7577(4) 0.35472(15) 0.5031(3) 0.0260(7) Uani 1 1 d . . . . .
H3 H 0.766035 0.309556 0.469762 0.031 Uiso 1 1 calc R . . . .
C4 C 0.7691(4) 0.41456(14) 0.4378(3) 0.0221(6) Uani 1 1 d . . . . .
H4 H 0.787169 0.411079 0.359977 0.027 Uiso 1 1 calc R . . . .
C5 C 0.7537(3) 0.48022(14) 0.4884(3) 0.0172(6) Uani 1 1 d . . . . .
C6 C 0.7655(4) 0.54737(14) 0.4325(3) 0.0173(6) Uani 1 1 d . . . . .
N2 N 0.7491(3) 0.60723(12) 0.4975(2) 0.0155(5) Uani 1 1 d . . . . .
C7 C 0.7949(3) 0.56775(15) 0.3246(3) 0.0174(6) Uani 1 1 d . . . . .
C8 C 0.8206(4) 0.53458(15) 0.2205(3) 0.0224(6) Uani 1 1 d . . . . .
H8 H 0.812500 0.484818 0.213019 0.027 Uiso 1 1 calc R . . . .
C9 C 0.8566(4) 0.57427(16) 0.1317(3) 0.0248(7) Uani 1 1 d . . . . .
H9 H 0.873366 0.552141 0.061920 0.030 Uiso 1 1 calc R . . . .
C10 C 0.8695(4) 0.64885(16) 0.1425(3) 0.0230(6) Uani 1 1 d . . . . .
H10 H 0.899824 0.675841 0.081016 0.028 Uiso 1 1 calc R . . . .
C11 C 0.8393(4) 0.68167(15) 0.2387(3) 0.0203(6) Uani 1 1 d . . . . .
H11 H 0.846319 0.731503 0.244981 0.024 Uiso 1 1 calc R . . . .
N3 N 0.7981(3) 0.64166(12) 0.3281(2) 0.0161(5) Uani 1 1 d . . . . .
C12 C 0.7679(4) 0.66379(14) 0.4341(2) 0.0163(6) Uani 1 1 d . . . . .
C13 C 0.7578(4) 0.73937(13) 0.4598(2) 0.0162(5) Uani 1 1 d . . . . .
C18 C 0.8897(4) 0.77163(14) 0.5484(3) 0.0205(6) Uani 1 1 d . . . . .
H18 H 0.983744 0.744338 0.596815 0.025 Uiso 1 1 calc R . . . .
C17 C 0.8821(4) 0.84320(15) 0.5650(3) 0.0230(6) Uani 1 1 d . . . . .
H17 H 0.971911 0.865216 0.625063 0.028 Uiso 1 1 calc R . . . .
C16 C 0.7450(4) 0.88359(15) 0.4952(3) 0.0240(7) Uani 1 1 d . . . . .
H16 H 0.741683 0.933026 0.506828 0.029 Uiso 1 1 calc R . . . .
C15 C 0.6130(4) 0.85158(15) 0.4084(3) 0.0238(6) Uani 1 1 d . . . . .
H15 H 0.517467 0.878886 0.361391 0.029 Uiso 1 1 calc R . . . .
C14 C 0.6202(4) 0.78009(14) 0.3903(3) 0.0196(6) Uani 1 1 d . . . . .
H14 H 0.530505 0.758410 0.329807 0.023 Uiso 1 1 calc R . . . .

loop_
_atom_site_aniso_label
_atom_site_aniso_U_11
_atom_site_aniso_U_22
_atom_site_aniso_U_33
_atom_site_aniso_U_23
_atom_site_aniso_U_13
_atom_site_aniso_U_12
Pt1 0.01556(6) 0.01538(6) 0.01529(7) 0.00035(4) 0.00223(4) 0.00045(4)
Cl1 0.0382(4) 0.0302(4) 0.0202(4) 0.0041(3) 0.0101(3) -0.0019(3)
N1 0.0157(11) 0.0155(11) 0.0208(13) 0.0013(10) 0.0007(10) 0.0021(9)
Cl2 0.0290(4) 0.0193(3) 0.0255(4) -0.0048(3) 0.0084(3) 0.0015(3)
C1 0.0215(15) 0.0235(15) 0.0273(18) 0.0069(13) 0.0021(14) -0.0012(12)
C2 0.0215(14) 0.0178(14) 0.0372(19) 0.0082(14) 0.0023(14) -0.0012(12)
C3 0.0201(14) 0.0144(13) 0.041(2) -0.0034(13) 0.0010(14) 0.0003(11)
C4 0.0172(13) 0.0192(14) 0.0296(18) -0.0013(12) 0.0046(13) -0.0022(11)
C5 0.0137(12) 0.0157(12) 0.0217(15) -0.0034(12) 0.0031(11) -0.0005(10)
C6 0.0159(12) 0.0131(12) 0.0222(15) -0.0029(11) 0.0026(12) -0.0006(10)
N2 0.0154(11) 0.0136(10) 0.0175(12) -0.0002(10) 0.0037(10) -0.0005(9)
C7 0.0140(12) 0.0145(12) 0.0240(16) -0.0022(12) 0.0050(12) 0.0003(10)
C8 0.0258(15) 0.0185(14) 0.0233(16) -0.0040(13) 0.0065(13) -0.0007(12)
C9 0.0279(16) 0.0277(16) 0.0196(16) -0.0080(13) 0.0071(13) -0.0012(13)
C10 0.0241(14) 0.0289(16) 0.0161(15) 0.0015(13) 0.0046(12) -0.0015(13)
C11 0.0183(13) 0.0221(14) 0.0202(15) 0.0029(12) 0.0033(12) -0.0021(11)
N3 0.0172(11) 0.0143(11) 0.0167(12) 0.0002(9) 0.0034(10) -0.0010(9)
C12 0.0158(12) 0.0174(13) 0.0152(14) -0.0014(11) 0.0028(11) -0.0011(10)
C13 0.0177(12) 0.0141(12) 0.0180(14) -0.0018(11) 0.0068(11) -0.0027(10)
C18 0.0178(13) 0.0204(14) 0.0214(15) -0.0018(12) 0.0007(12) 0.0033(11)
C17 0.0211(14) 0.0199(14) 0.0269(17) -0.0066(13) 0.0033(13) -0.0024(11)
C16 0.0278(15) 0.0159(13) 0.0309(18) -0.0022(13) 0.0121(14) -0.0001(12)
C15 0.0249(15) 0.0204(14) 0.0257(17) 0.0066(13) 0.0049(13) 0.0060(12)
C14 0.0193(13) 0.0202(13) 0.0188(15) 0.0015(12) 0.0034(12) -0.0008(11)

loop_
_atom_type_symbol
_atom_type_description
_atom_type_scat_dispersion_real
_atom_type_scat_dispersion_imag
_atom_type_scat_source
C C 0.0033 0.0016 'International Tables Vol C Tables 4.2.6.8 and 6.1.1.4'
H H 0.0000 0.0000 'International Tables Vol C Tables 4.2.6.8 and 6.1.1.4'
Cl Cl 0.1484 0.1585 'International Tables Vol C Tables 4.2.6.8 and 6.1.1.4'
N N 0.0061 0.0033 'International Tables Vol C Tables 4.2.6.8 and 6.1.1.4'
Pt Pt -1.7033 8.3905 'International Tables Vol C Tables 4.2.6.8 and 6.1.1.4'

loop_
_geom_angle_atom_site_label_1
_geom_angle_atom_site_label_2
_geom_angle_atom_site_label_3
_geom_angle
_geom_angle_site_symmetry_1
_geom_angle_site_symmetry_3
_geom_angle_publ_flag
N1 Pt1 Cl1 94.19(7) . . ?
N1 Pt1 Cl2 177.23(7) . . ?
N1 Pt1 N2 80.61(9) . . ?
Cl2 Pt1 Cl1 87.69(3) . . ?
N2 Pt1 Cl1 174.63(6) . . ?
N2 Pt1 Cl2 97.47(7) . . ?
C1 N1 Pt1 125.0(2) . . ?
C1 N1 C5 119.0(2) . . ?
C5 N1 Pt1 115.98(18) . . ?
N1 C1 H1 119.0 . . ?
N1 C1 C2 122.0(3) . . ?
C2 C1 H1 119.0 . . ?
C1 C2 H2 120.5 . . ?
C3 C2 C1 118.9(3) . . ?
C3 C2 H2 120.5 . . ?
C2 C3 H3 119.9 . . ?
C2 C3 C4 120.2(3) . . ?
C4 C3 H3 119.9 . . ?
C3 C4 H4 120.7 . . ?
C3 C4 C5 118.7(3) . . ?
C5 C4 H4 120.7 . . ?
N1 C5 C4 121.2(3) . . ?
N1 C5 C6 113.5(2) . . ?
C4 C5 C6 125.3(3) . . ?
N2 C6 C5 117.0(3) . . ?
C7 C6 C5 134.3(3) . . ?
C7 C6 N2 108.7(2) . . ?
C6 N2 Pt1 112.68(18) . . ?
C12 N2 Pt1 138.33(19) . . ?
C12 N2 C6 108.9(2) . . ?
C6 C7 C8 137.4(3) . . ?
C6 C7 N3 105.0(2) . . ?
N3 C7 C8 117.7(3) . . ?
C7 C8 H8 120.2 . . ?
C9 C8 C7 119.7(3) . . ?
C9 C8 H8 120.2 . . ?
C8 C9 H9 119.8 . . ?
C8 C9 C10 120.5(3) . . ?
C10 C9 H9 119.8 . . ?
C9 C10 H10 119.6 . . ?
C11 C10 C9 120.9(3) . . ?
C11 C10 H10 119.6 . . ?
C10 C11 H11 120.5 . . ?
C10 C11 N3 118.9(3) . . ?
N3 C11 H11 120.5 . . ?
C11 N3 C7 122.2(2) . . ?
C12 N3 C7 109.1(2) . . ?
C12 N3 C11 128.5(2) . . ?
N2 C12 N3 108.3(2) . . ?
N2 C12 C13 131.2(3) . . ?
N3 C12 C13 120.6(2) . . ?
C18 C13 C12 121.2(2) . . ?
C14 C13 C12 119.3(2) . . ?
C14 C13 C18 119.4(2) . . ?
C13 C18 H18 120.2 . . ?
C17 C18 C13 119.5(3) . . ?
C17 C18 H18 120.2 . . ?
C18 C17 H17 119.6 . . ?
C18 C17 C16 120.8(3) . . ?
C16 C17 H17 119.6 . . ?
C17 C16 H16 120.1 . . ?
C15 C16 C17 119.7(3) . . ?
C15 C16 H16 120.1 . . ?
C16 C15 H15 120.0 . . ?
C14 C15 C16 120.0(3) . . ?
C14 C15 H15 120.0 . . ?
C13 C14 H14 119.7 . . ?
C15 C14 C13 120.6(3) . . ?
C15 C14 H14 119.7 . . ?

loop_
_geom_bond_atom_site_label_1
_geom_bond_atom_site_label_2
_geom_bond_distance
_geom_bond_site_symmetry_2
_geom_bond_publ_flag
Pt1 Cl1 2.2896(8) . ?
Pt1 N1 2.020(2) . ?
Pt1 Cl2 2.2869(7) . ?
Pt1 N2 2.023(2) . ?
N1 C1 1.353(4) . ?
N1 C5 1.357(4) . ?
C1 H1 0.9500 . ?
C1 C2 1.382(4) . ?
C2 H2 0.9500 . ?
C2 C3 1.373(5) . ?
C3 H3 0.9500 . ?
C3 C4 1.382(4) . ?
C4 H4 0.9500 . ?
C4 C5 1.396(4) . ?
C5 C6 1.445(4) . ?
C6 N2 1.388(3) . ?
C6 C7 1.382(4) . ?
N2 C12 1.330(3) . ?
C7 C8 1.419(4) . ?
C7 N3 1.405(3) . ?
C8 H8 0.9500 . ?
C8 C9 1.357(4) . ?
C9 H9 0.9500 . ?
C9 C10 1.424(4) . ?
C10 H10 0.9500 . ?
C10 C11 1.348(4) . ?
C11 H11 0.9500 . ?
C11 N3 1.381(4) . ?
N3 C12 1.373(3) . ?
C12 C13 1.472(4) . ?
C13 C18 1.398(4) . ?
C13 C14 1.391(4) . ?
C18 H18 0.9500 . ?
C18 C17 1.376(4) . ?
C17 H17 0.9500 . ?
C17 C16 1.388(4) . ?
C16 H16 0.9500 . ?
C16 C15 1.384(4) . ?
C15 H15 0.9500 . ?
C15 C14 1.377(4) . ?
C14 H14 0.9500 . ?

loop_
_geom_torsion_atom_site_label_1
_geom_torsion_atom_site_label_2
_geom_torsion_atom_site_label_3
_geom_torsion_atom_site_label_4
_geom_torsion
_geom_torsion_site_symmetry_1
_geom_torsion_site_symmetry_2
_geom_torsion_site_symmetry_3
_geom_torsion_site_symmetry_4
_geom_torsion_publ_flag
Pt1 N1 C1 C2 177.4(2) . . . . ?
Pt1 N1 C5 C4 -176.9(2) . . . . ?
Pt1 N1 C5 C6 3.4(3) . . . . ?
Pt1 N2 C12 N3 -177.13(19) . . . . ?
Pt1 N2 C12 C13 1.5(5) . . . . ?
N1 C1 C2 C3 -0.6(4) . . . . ?
N1 C5 C6 N2 0.4(3) . . . . ?
N1 C5 C6 C7 178.7(3) . . . . ?
C1 N1 C5 C4 1.6(4) . . . . ?
C1 N1 C5 C6 -178.1(2) . . . . ?
C1 C2 C3 C4 1.6(4) . . . . ?
C2 C3 C4 C5 -1.0(4) . . . . ?
C3 C4 C5 N1 -0.6(4) . . . . ?
C3 C4 C5 C6 179.0(3) . . . . ?
C4 C5 C6 N2 -179.2(2) . . . . ?
C4 C5 C6 C7 -1.0(5) . . . . ?
C5 N1 C1 C2 -1.0(4) . . . . ?
C5 C6 N2 Pt1 -4.0(3) . . . . ?
C5 C6 N2 C12 178.4(2) . . . . ?
C5 C6 C7 C8 2.4(6) . . . . ?
C5 C6 C7 N3 -177.5(3) . . . . ?
C6 N2 C12 N3 -0.4(3) . . . . ?
C6 N2 C12 C13 178.2(3) . . . . ?
C6 C7 C8 C9 -176.4(3) . . . . ?
C6 C7 N3 C11 174.7(2) . . . . ?
C6 C7 N3 C12 -1.1(3) . . . . ?
N2 C6 C7 C8 -179.2(3) . . . . ?
N2 C6 C7 N3 0.8(3) . . . . ?
N2 C12 C13 C18 67.0(4) . . . . ?
N2 C12 C13 C14 -116.5(3) . . . . ?
C7 C6 N2 Pt1 177.34(17) . . . . ?
C7 C6 N2 C12 -0.3(3) . . . . ?
C7 C8 C9 C10 0.2(4) . . . . ?
C7 N3 C12 N2 1.0(3) . . . . ?
C7 N3 C12 C13 -177.9(2) . . . . ?
C8 C7 N3 C11 -5.2(4) . . . . ?
C8 C7 N3 C12 179.0(2) . . . . ?
C8 C9 C10 C11 -2.6(4) . . . . ?
C9 C10 C11 N3 1.0(4) . . . . ?
C10 C11 N3 C7 3.0(4) . . . . ?
C10 C11 N3 C12 178.0(3) . . . . ?
C11 N3 C12 N2 -174.5(2) . . . . ?
C11 N3 C12 C13 6.7(4) . . . . ?
N3 C7 C8 C9 3.5(4) . . . . ?
N3 C12 C13 C18 -114.5(3) . . . . ?
N3 C12 C13 C14 62.0(4) . . . . ?
C12 C13 C18 C17 176.0(3) . . . . ?
C12 C13 C14 C15 -176.7(3) . . . . ?
C13 C18 C17 C16 0.2(5) . . . . ?
C18 C13 C14 C15 -0.2(4) . . . . ?
C18 C17 C16 C15 0.6(5) . . . . ?
C17 C16 C15 C14 -1.2(5) . . . . ?
C16 C15 C14 C13 1.0(5) . . . . ?
C14 C13 C18 C17 -0.5(4) . . . . ?
